data_7718126
loop_
_publ_author_name
'Quek, Timothy'
'Chumsaeng, Phongnarin'
'Phomphrai, Khamphee'

_publ_section_title
;
 Heteroleptic phenoxyimino tin(ii) bis(trimethylsilyl)amides for the
 synthesis of poly(diester-alt-ethers) from cyclohexene oxide and succinic
 anhydride
;
_journal_issue 12
_journal_name_full 'Dalton Transactions'
_journal_page_first 5143
_journal_page_last 5152
_journal_paper_doi 10.1039/D4DT03514C
_journal_volume 54
_journal_year 2025
_chemical_formula_moiety '2(C28 H43 F3 N2 O Si2 Sn)'
_chemical_formula_sum 'C56 H86 F6 N4 O2 Si4 Sn2'
_chemical_formula_weight 1311.02
_chemical_properties_physical Air-sensitive,Moisture-sensitive
_space_group_crystal_system monoclinic
_space_group_IT_number 14
_space_group_name_Hall '-P 2ybc'
_space_group_name_H-M_alt 'P 1 21/c 1'
_atom_sites_solution_hydrogens geom
_atom_sites_solution_primary iterative
_audit_creation_date 2021-05-22
_audit_creation_method
;
Olex2 1.3
(compiled 2020.11.12 svn.r5f609507 for OlexSys, GUI svn.r6272)
;
_audit_update_record
;
2024-08-21 deposited with the CCDC.	2025-02-24 downloaded from the CCDC.
;
_cell_angle_alpha 90
_cell_angle_beta 101.530(3)
_cell_angle_gamma 90
_cell_formula_units_Z 4
_cell_length_a 21.5900(19)
_cell_length_b 21.3852(17)
_cell_length_c 14.0681(13)
_cell_measurement_reflns_used 9748
_cell_measurement_temperature 100
_cell_measurement_theta_max 26.42
_cell_measurement_theta_min 2.38
_cell_volume 6364.3(10)
_computing_cell_refinement 'SAINT V8.40A (Bruker, 2019)'
_computing_data_reduction 'SAINT V8.40A (Bruker, 2019)'
_computing_molecular_graphics 'Olex2 1.3 (Dolomanov et al., 2009)'
_computing_publication_material 'Olex2 1.3 (Dolomanov et al., 2009)'
_computing_structure_refinement 'SHELXL 2018/3 (Sheldrick, 2015)'
_computing_structure_solution 'olex2.solve 1.3 (Bourhis et al., 2015)'
_diffrn_ambient_temperature 100
_diffrn_measured_fraction_theta_full 1.000
_diffrn_measured_fraction_theta_max 1.000
_diffrn_measurement_device_type 'Bruker APEX-II CCD'
_diffrn_measurement_method '\f and \w scans'
_diffrn_radiation_type MoK\a
_diffrn_radiation_wavelength 0.71073
_diffrn_reflns_av_R_equivalents 0.0473
_diffrn_reflns_av_unetI/netI 0.0147
_diffrn_reflns_Laue_measured_fraction_full 1.000
_diffrn_reflns_Laue_measured_fraction_max 1.000
_diffrn_reflns_limit_h_max 26
_diffrn_reflns_limit_h_min -26
_diffrn_reflns_limit_k_max 26
_diffrn_reflns_limit_k_min -26
_diffrn_reflns_limit_l_max 17
_diffrn_reflns_limit_l_min -17
_diffrn_reflns_number 289330
_diffrn_reflns_point_group_measured_fraction_full 1.000
_diffrn_reflns_point_group_measured_fraction_max 1.000
_diffrn_reflns_theta_full 25.242
_diffrn_reflns_theta_max 26.022
_diffrn_reflns_theta_min 1.857
_diffrn_source_current 1.0
_diffrn_source_power 0.05
_diffrn_source_voltage 50.0
_diffrn_standards_number 0
_exptl_absorpt_coefficient_mu 0.918
_exptl_absorpt_correction_T_max 0.7454
_exptl_absorpt_correction_T_min 0.6422
_exptl_absorpt_correction_type multi-scan
_exptl_absorpt_process_details
;
SADABS-2016/2 (Bruker,2016/2) was used for absorption correction.
wR2(int) was 0.1565 before and 0.0601 after correction.
The Ratio of minimum to maximum transmission is 0.8616.
The \l/2 correction factor is Not present.
;
_exptl_crystal_colour orange
_exptl_crystal_colour_primary orange
_exptl_crystal_density_diffrn 1.368
_exptl_crystal_description plate
_exptl_crystal_F_000 2704
_exptl_crystal_recrystallization_method 'Re-crystallisation from solvent'
_exptl_crystal_size_max 0.627
_exptl_crystal_size_mid 0.362
_exptl_crystal_size_min 0.079
_refine_diff_density_max 1.727
_refine_diff_density_min -0.899
_refine_diff_density_rms 0.066
_refine_ls_extinction_method none
_refine_ls_goodness_of_fit_ref 1.041
_refine_ls_hydrogen_treatment constr
_refine_ls_matrix_type full
_refine_ls_number_parameters 689
_refine_ls_number_reflns 12556
_refine_ls_number_restraints 0
_refine_ls_restrained_S_all 1.041
_refine_ls_R_factor_all 0.0285
_refine_ls_R_factor_gt 0.0243
_refine_ls_shift/su_max 0.003
_refine_ls_shift/su_mean 0.000
_refine_ls_structure_factor_coef Fsqd
_refine_ls_weighting_details 'w=1/[\s^2^(Fo^2^)+(0.0233P)^2^+8.9098P] where P=(Fo^2^+2Fc^2^)/3'
_refine_ls_weighting_scheme calc
_refine_ls_wR_factor_gt 0.0563
_refine_ls_wR_factor_ref 0.0583
_reflns_Friedel_coverage 0.000
_reflns_number_gt 11446
_reflns_number_total 12556
_reflns_threshold_expression 'I > 2\s(I)'
_cod_data_source_file d4dt03514c2.cif
_cod_data_source_block p21cmono
_cod_depositor_comments 'Adding full bibliography for 7718121--7718126.cif.'
_cod_database_code 7718126
_shelx_shelxl_version_number 2018/3
_shelx_space_group_comment
;
The symmetry employed for this shelxl refinement is uniquely defined
by the following loop, which should always be used as a source of
symmetry information in preference to the above space-group names.
They are only intended as comments.
;
_shelx_estimated_absorpt_t_max 0.931
_shelx_estimated_absorpt_t_min 0.597
_olex2_refinement_description
;
1. Fixed Uiso
 At 1.2 times of:
  All C(H) groups
 At 1.5 times of:
  All C(H,H,H) groups
2. Uiso/Uaniso restraints and constraints
Uanis(F6) = Uanis(F6A) = Uanis(F5) = Uanis(F5A) = Uanis(F4) = Uanis(F4A)
3. Others
 Sof(F4A)=Sof(F5A)=Sof(F6A)=1-FVAR(1)
 Sof(F6)=Sof(F5)=Sof(F4)=FVAR(1)
4.a Aromatic/amide H refined with riding coordinates:
 C35(H35), C31(H31), C33(H33), C45(H45), C46(H46), C48(H48), C49(H49), C7(H7),
 C5(H5), C3(H3), C21(H21), C20(H20), C18(H18), C17(H17)
4.b Idealised Me refined as rotating group:
 C41(H41A,H41B,H41C), C43(H43A,H43B,H43C), C42(H42A,H42B,H42C), C39(H39A,H39B,
 H39C), C40(H40A,H40B,H40C), C38(H38A,H38B,H38C), C55(H55A,H55B,H55C), C56(H56A,
 H56B,H56C), C54(H54A,H54B,H54C), C52(H52A,H52B,H52C), C53(H53A,H53B,H53C),
 C51(H51A,H51B,H51C), C26(H26A,H26B,H26C), C28(H28A,H28B,H28C), C27(H27A,H27B,
 H27C), C24(H24A,H24B,H24C), C25(H25A,H25B,H25C), C23(H23A,H23B,H23C), C10(H10A,
 H10B,H10C), C11(H11A,H11B,H11C), C12(H12A,H12B,H12C), C15(H15A,H15B,H15C),
 C14(H14A,H14B,H14C), C13(H13A,H13B,H13C)
;
_olex2_submission_special_instructions 'No special instructions were received'

loop_
_space_group_symop_operation_xyz
'x, y, z'
'-x, y+1/2, -z+1/2'
'-x, -y, -z'
'x, -y-1/2, z-1/2'

loop_
_atom_site_label
_atom_site_type_symbol
_atom_site_fract_x
_atom_site_fract_y
_atom_site_fract_z
_atom_site_U_iso_or_equiv
_atom_site_adp_type
_atom_site_occupancy
_atom_site_site_symmetry_order
_atom_site_calc_flag
_atom_site_refinement_flags_posn
_atom_site_refinement_flags_adp
_atom_site_refinement_flags_occupancy
_atom_site_disorder_assembly
_atom_site_disorder_group
Sn2 Sn 0.62869(2) 0.51687(2) 0.59316(2) 0.01267(4) Uani 1 1 d . . . . .
Sn1 Sn 0.12161(2) 0.96736(2) 0.05856(2) 0.01131(4) Uani 1 1 d . . . . .
Si4 Si 0.72266(3) 0.61420(3) 0.51848(4) 0.01877(12) Uani 1 1 d . . . . .
Si3 Si 0.69626(3) 0.64312(3) 0.71676(4) 0.01567(11) Uani 1 1 d . . . . .
Si2 Si 0.20525(3) 0.86295(3) 0.21651(4) 0.01449(11) Uani 1 1 d . . . . .
Si1 Si 0.20892(3) 0.85570(3) 0.00478(4) 0.01763(12) Uani 1 1 d . . . . .
F6 F 0.37572(15) 0.76273(15) 0.3210(2) 0.0407(4) Uani 0.567(3) 1 d . . P A 1
F5 F 0.46424(17) 0.81026(14) 0.3566(2) 0.0407(4) Uani 0.567(3) 1 d . . P A 1
F4 F 0.44820(16) 0.74219(16) 0.2417(3) 0.0407(4) Uani 0.567(3) 1 d . . P A 1
F3 F -0.08960(7) 0.72878(6) -0.24689(10) 0.0342(3) Uani 1 1 d . . . . .
F2 F -0.00469(6) 0.68071(6) -0.18527(10) 0.0284(3) Uani 1 1 d . . . . .
F1 F -0.08620(7) 0.66894(7) -0.12275(10) 0.0346(3) Uani 1 1 d . . . . .
O2 O 0.63010(6) 0.50359(6) 0.73996(10) 0.0146(3) Uani 1 1 d . . . . .
O1 O 0.12267(6) 0.99885(6) 0.19839(10) 0.0133(3) Uani 1 1 d . . . . .
N3 N 0.53370(7) 0.56514(7) 0.60469(12) 0.0122(3) Uani 1 1 d . . . . .
N4 N 0.68237(8) 0.59887(8) 0.61073(12) 0.0137(3) Uani 1 1 d . . . . .
N2 N 0.17892(7) 0.88898(7) 0.09836(12) 0.0127(3) Uani 1 1 d . . . . .
N1 N 0.03038(7) 0.91935(7) 0.08376(11) 0.0115(3) Uani 1 1 d . . . . .
C35 C 0.50098(9) 0.54536(9) 0.66636(14) 0.0137(4) Uani 1 1 d . . . . .
H35 H 0.461387 0.563438 0.662679 0.016 Uiso 1 1 calc R U . . .
C30 C 0.51924(9) 0.49834(9) 0.74018(14) 0.0125(4) Uani 1 1 d . . . . .
C31 C 0.47009(9) 0.47397(9) 0.78175(14) 0.0137(4) Uani 1 1 d . . . . .
H31 H 0.429406 0.489734 0.761937 0.016 Uiso 1 1 calc R U . . .
C32 C 0.48057(9) 0.42757(9) 0.85071(14) 0.0136(4) Uani 1 1 d . . . . .
C33 C 0.54345(9) 0.40621(9) 0.87906(14) 0.0126(4) Uani 1 1 d . . . . .
H33 H 0.551305 0.374588 0.925281 0.015 Uiso 1 1 calc R U . . .
C34 C 0.59419(9) 0.42887(9) 0.84314(14) 0.0118(4) Uani 1 1 d . . . . .
C29 C 0.58255(9) 0.47748(9) 0.77230(14) 0.0122(4) Uani 1 1 d . . . . .
C37 C 0.66156(9) 0.40425(9) 0.88151(14) 0.0137(4) Uani 1 1 d . . . . .
C41 C 0.66167(10) 0.34596(10) 0.94533(16) 0.0198(4) Uani 1 1 d . . . . .
H41A H 0.637809 0.313270 0.908009 0.030 Uiso 1 1 calc R U . . .
H41B H 0.642903 0.356004 0.999789 0.030 Uiso 1 1 calc R U . . .
H41C H 0.704382 0.332167 0.968069 0.030 Uiso 1 1 calc R U . . .
C43 C 0.69474(10) 0.38573(10) 0.79843(16) 0.0194(4) Uani 1 1 d . . . . .
H43A H 0.702983 0.422575 0.763998 0.029 Uiso 1 1 calc R U . . .
H43B H 0.667995 0.357960 0.754765 0.029 Uiso 1 1 calc R U . . .
H43C H 0.733914 0.365117 0.824726 0.029 Uiso 1 1 calc R U . . .
C42 C 0.69931(10) 0.45561(10) 0.94432(15) 0.0188(4) Uani 1 1 d . . . . .
H42A H 0.741570 0.441138 0.968916 0.028 Uiso 1 1 calc R U . . .
H42B H 0.679247 0.465347 0.997554 0.028 Uiso 1 1 calc R U . . .
H42C H 0.700696 0.492406 0.905718 0.028 Uiso 1 1 calc R U . . .
C36 C 0.42928(9) 0.40064(10) 0.89982(15) 0.0172(4) Uani 1 1 d . . . . .
C39 C 0.43068(12) 0.32915(11) 0.8977(2) 0.0352(6) Uani 1 1 d . . . . .
H39A H 0.420860 0.314950 0.831689 0.053 Uiso 1 1 calc R U . . .
H39B H 0.400025 0.312920 0.932193 0.053 Uiso 1 1 calc R U . . .
H39C H 0.472019 0.314700 0.928001 0.053 Uiso 1 1 calc R U . . .
C40 C 0.44220(13) 0.42241(13) 1.00611(18) 0.0365(6) Uani 1 1 d . . . . .
H40A H 0.483006 0.407745 1.038486 0.055 Uiso 1 1 calc R U . . .
H40B H 0.410343 0.405827 1.037890 0.055 Uiso 1 1 calc R U . . .
H40C H 0.441318 0.467266 1.008332 0.055 Uiso 1 1 calc R U . . .
C38 C 0.36358(11) 0.42180(15) 0.8503(2) 0.0445(8) Uani 1 1 d . . . . .
H38A H 0.361066 0.466562 0.853226 0.067 Uiso 1 1 calc R U . . .
H38B H 0.332802 0.403628 0.882753 0.067 Uiso 1 1 calc R U . . .
H38C H 0.355343 0.408605 0.783783 0.067 Uiso 1 1 calc R U . . .
C44 C 0.50852(9) 0.61316(9) 0.53796(14) 0.0126(4) Uani 1 1 d . . . . .
C45 C 0.52136(10) 0.61055(10) 0.44496(14) 0.0163(4) Uani 1 1 d . . . . .
H45 H 0.545550 0.577895 0.428240 0.020 Uiso 1 1 calc R U . . .
C46 C 0.49842(10) 0.65615(10) 0.37705(15) 0.0178(4) Uani 1 1 d . . . . .
H46 H 0.506810 0.653933 0.314813 0.021 Uiso 1 1 calc R U . . .
C47 C 0.46283(9) 0.70519(9) 0.40253(15) 0.0164(4) Uani 1 1 d . . . . .
C50 C 0.43999(11) 0.75612(10) 0.33163(16) 0.0219(5) Uani 1 1 d . . . . .
C48 C 0.45030(10) 0.70814(9) 0.49514(15) 0.0173(4) Uani 1 1 d . . . . .
H48 H 0.426299 0.740940 0.511895 0.021 Uiso 1 1 calc R U . . .
C49 C 0.47321(9) 0.66263(9) 0.56296(15) 0.0158(4) Uani 1 1 d . . . . .
H49 H 0.464983 0.665138 0.625261 0.019 Uiso 1 1 calc R U . . .
C55 C 0.81036(11) 0.61854(12) 0.56348(19) 0.0306(6) Uani 1 1 d . . . . .
H55A H 0.820056 0.652274 0.609060 0.046 Uiso 1 1 calc R U . . .
H55B H 0.830764 0.625679 0.509759 0.046 Uiso 1 1 calc R U . . .
H55C H 0.825176 0.579901 0.594673 0.046 Uiso 1 1 calc R U . . .
C56 C 0.69548(14) 0.68749(13) 0.4507(2) 0.0394(6) Uani 1 1 d . . . . .
H56A H 0.650321 0.686592 0.430145 0.059 Uiso 1 1 calc R U . . .
H56B H 0.714640 0.690613 0.394863 0.059 Uiso 1 1 calc R U . . .
H56C H 0.707493 0.722944 0.492103 0.059 Uiso 1 1 calc R U . . .
C54 C 0.70967(11) 0.54997(12) 0.42542(16) 0.0275(5) Uani 1 1 d . . . . .
H54A H 0.724040 0.511001 0.455909 0.041 Uiso 1 1 calc R U . . .
H54B H 0.732901 0.559091 0.375585 0.041 Uiso 1 1 calc R U . . .
H54C H 0.665447 0.547022 0.397235 0.041 Uiso 1 1 calc R U . . .
C52 C 0.62352(11) 0.65609(11) 0.76704(17) 0.0243(5) Uani 1 1 d . . . . .
H52A H 0.591476 0.675019 0.718389 0.036 Uiso 1 1 calc R U . . .
H52B H 0.633225 0.683190 0.822422 0.036 Uiso 1 1 calc R U . . .
H52C H 0.608462 0.616723 0.786148 0.036 Uiso 1 1 calc R U . . .
C53 C 0.75824(11) 0.60502(12) 0.81005(17) 0.0291(5) Uani 1 1 d . . . . .
H53A H 0.746515 0.562398 0.818643 0.044 Uiso 1 1 calc R U . . .
H53B H 0.762223 0.627029 0.870444 0.044 Uiso 1 1 calc R U . . .
H53C H 0.797914 0.605997 0.789114 0.044 Uiso 1 1 calc R U . . .
C51 C 0.72548(11) 0.72381(10) 0.69690(19) 0.0270(5) Uani 1 1 d . . . . .
H51A H 0.763069 0.720903 0.670468 0.041 Uiso 1 1 calc R U . . .
H51B H 0.734799 0.745734 0.757638 0.041 Uiso 1 1 calc R U . . .
H51C H 0.693499 0.746063 0.652445 0.041 Uiso 1 1 calc R U . . .
C26 C 0.14415(12) 0.86681(11) 0.29305(17) 0.0280(5) Uani 1 1 d . . . . .
H26A H 0.132848 0.909650 0.300810 0.042 Uiso 1 1 calc R U . . .
H26B H 0.160758 0.848906 0.355526 0.042 Uiso 1 1 calc R U . . .
H26C H 0.107382 0.843850 0.262233 0.042 Uiso 1 1 calc R U . . .
C28 C 0.22855(12) 0.77832(10) 0.22143(18) 0.0274(5) Uani 1 1 d . . . . .
H28A H 0.191766 0.753018 0.199266 0.041 Uiso 1 1 calc R U . . .
H28B H 0.247232 0.767155 0.286988 0.041 Uiso 1 1 calc R U . . .
H28C H 0.258578 0.771466 0.180542 0.041 Uiso 1 1 calc R U . . .
C27 C 0.27645(11) 0.90935(11) 0.27378(17) 0.0263(5) Uani 1 1 d . . . . .
H27A H 0.310661 0.900307 0.241603 0.039 Uiso 1 1 calc R U . . .
H27B H 0.288532 0.898404 0.341126 0.039 Uiso 1 1 calc R U . . .
H27C H 0.266684 0.953153 0.268002 0.039 Uiso 1 1 calc R U . . .
C24 C 0.17303(13) 0.77723(12) -0.03015(19) 0.0336(6) Uani 1 1 d . . . . .
H24A H 0.188768 0.747509 0.020018 0.050 Uiso 1 1 calc R U . . .
H24B H 0.184035 0.763920 -0.089807 0.050 Uiso 1 1 calc R U . . .
H24C H 0.127881 0.780023 -0.038561 0.050 Uiso 1 1 calc R U . . .
C25 C 0.19111(11) 0.90574(12) -0.10695(16) 0.0288(5) Uani 1 1 d . . . . .
H25A H 0.146172 0.910246 -0.127345 0.043 Uiso 1 1 calc R U . . .
H25B H 0.208048 0.886371 -0.157797 0.043 Uiso 1 1 calc R U . . .
H25C H 0.209994 0.946187 -0.092848 0.043 Uiso 1 1 calc R U . . .
C23 C 0.29714(11) 0.84784(12) 0.03161(18) 0.0278(5) Uani 1 1 d . . . . .
H23A H 0.316026 0.888412 0.044269 0.042 Uiso 1 1 calc R U . . .
H23B H 0.310588 0.829474 -0.023154 0.042 Uiso 1 1 calc R U . . .
H23C H 0.310003 0.821624 0.087456 0.042 Uiso 1 1 calc R U . . .
C7 C -0.00130(9) 0.93834(9) 0.14713(14) 0.0127(4) Uani 1 1 d . . . . .
H7 H -0.038889 0.917346 0.148165 0.015 Uiso 1 1 calc R U . . .
C2 C 0.01496(9) 0.98833(9) 0.21636(14) 0.0117(4) Uani 1 1 d . . . . .
C1 C 0.07523(9) 1.01720(9) 0.23834(14) 0.0114(4) Uani 1 1 d . . . . .
C6 C 0.08548(9) 1.06591(8) 0.30946(13) 0.0108(4) Uani 1 1 d . . . . .
C5 C 0.03545(9) 1.08266(9) 0.35194(14) 0.0125(4) Uani 1 1 d . . . . .
H5 H 0.041940 1.115148 0.396776 0.015 Uiso 1 1 calc R U . . .
C4 C -0.02475(9) 1.05418(9) 0.33243(14) 0.0129(4) Uani 1 1 d . . . . .
C3 C -0.03338(9) 1.00692(9) 0.26498(14) 0.0126(4) Uani 1 1 d . . . . .
H3 H -0.072185 0.986532 0.250835 0.015 Uiso 1 1 calc R U . . .
C8 C -0.07575(9) 1.07642(10) 0.38654(15) 0.0158(4) Uani 1 1 d . . . . .
C10 C -0.13484(10) 1.03515(10) 0.36346(16) 0.0205(4) Uani 1 1 d . . . . .
H10A H -0.152730 1.037490 0.295357 0.031 Uiso 1 1 calc R U . . .
H10B H -0.165288 1.049452 0.399812 0.031 Uiso 1 1 calc R U . . .
H10C H -0.123544 0.992629 0.380737 0.031 Uiso 1 1 calc R U . . .
C11 C -0.09395(10) 1.14428(10) 0.35702(17) 0.0222(5) Uani 1 1 d . . . . .
H11A H -0.057496 1.170689 0.374616 0.033 Uiso 1 1 calc R U . . .
H11B H -0.126389 1.158170 0.389867 0.033 Uiso 1 1 calc R U . . .
H11C H -0.109308 1.146330 0.288177 0.033 Uiso 1 1 calc R U . . .
C12 C -0.05097(10) 1.07395(12) 0.49682(15) 0.0234(5) Uani 1 1 d . . . . .
H12A H -0.042586 1.031314 0.516660 0.035 Uiso 1 1 calc R U . . .
H12B H -0.082154 1.091090 0.529440 0.035 Uiso 1 1 calc R U . . .
H12C H -0.012713 1.097887 0.513228 0.035 Uiso 1 1 calc R U . . .
C9 C 0.15112(9) 1.09593(9) 0.34097(14) 0.0133(4) Uani 1 1 d . . . . .
C15 C 0.17649(10) 1.12192(10) 0.25402(15) 0.0180(4) Uani 1 1 d . . . . .
H15A H 0.146977 1.151690 0.219680 0.027 Uiso 1 1 calc R U . . .
H15B H 0.181858 1.088244 0.211278 0.027 Uiso 1 1 calc R U . . .
H15C H 0.216441 1.142028 0.276923 0.027 Uiso 1 1 calc R U . . .
C14 C 0.19600(9) 1.04599(10) 0.39533(16) 0.0200(4) Uani 1 1 d . . . . .
H14A H 0.236999 1.064047 0.418031 0.030 Uiso 1 1 calc R U . . .
H14B H 0.199410 1.011913 0.352258 0.030 Uiso 1 1 calc R U . . .
H14C H 0.179586 1.030866 0.449613 0.030 Uiso 1 1 calc R U . . .
C13 C 0.15031(10) 1.15085(10) 0.41097(15) 0.0178(4) Uani 1 1 d . . . . .
H13A H 0.137347 1.136195 0.468471 0.027 Uiso 1 1 calc R U . . .
H13B H 0.121186 1.182117 0.380123 0.027 Uiso 1 1 calc R U . . .
H13C H 0.191896 1.168599 0.428081 0.027 Uiso 1 1 calc R U . . .
C16 C 0.00768(9) 0.86717(9) 0.02370(14) 0.0116(4) Uani 1 1 d . . . . .
C21 C -0.01488(10) 0.81356(10) 0.06124(15) 0.0180(4) Uani 1 1 d . . . . .
H21 H -0.016075 0.811338 0.126868 0.022 Uiso 1 1 calc R U . . .
C20 C -0.03560(10) 0.76345(10) 0.00073(15) 0.0188(4) Uani 1 1 d . . . . .
H20 H -0.051295 0.727882 0.025740 0.023 Uiso 1 1 calc R U . . .
C19 C -0.03305(9) 0.76607(9) -0.09664(14) 0.0143(4) Uani 1 1 d . . . . .
C22 C -0.05356(10) 0.71173(10) -0.16183(15) 0.0181(4) Uani 1 1 d . . . . .
C18 C -0.00967(10) 0.81922(10) -0.13413(14) 0.0165(4) Uani 1 1 d . . . . .
H18 H -0.007641 0.820975 -0.199489 0.020 Uiso 1 1 calc R U . . .
C17 C 0.01057(9) 0.86944(9) -0.07416(14) 0.0158(4) Uani 1 1 d . . . . .
H17 H 0.026210 0.904974 -0.099349 0.019 Uiso 1 1 calc R U . . .
F4A F 0.4240(2) 0.7378(2) 0.2399(4) 0.0407(4) Uani 0.433(3) 1 d . . P A 2
F5A F 0.4877(2) 0.79994(19) 0.3297(3) 0.0407(4) Uani 0.433(3) 1 d . . P A 2
F6A F 0.3919(2) 0.7887(2) 0.3495(3) 0.0407(4) Uani 0.433(3) 1 d . . P A 2

loop_
_atom_site_aniso_label
_atom_site_aniso_U_11
_atom_site_aniso_U_22
_atom_site_aniso_U_33
_atom_site_aniso_U_23
_atom_site_aniso_U_13
_atom_site_aniso_U_12
Sn2 0.01297(7) 0.01079(7) 0.01549(7) -0.00051(5) 0.00583(5) 0.00011(5)
Sn1 0.01161(7) 0.01121(7) 0.01190(7) 0.00166(5) 0.00423(5) 0.00003(5)
Si4 0.0183(3) 0.0223(3) 0.0176(3) 0.0030(2) 0.0081(2) -0.0040(2)
Si3 0.0158(3) 0.0144(3) 0.0171(3) -0.0010(2) 0.0039(2) -0.0033(2)
Si2 0.0178(3) 0.0125(3) 0.0140(3) 0.0017(2) 0.0050(2) 0.0033(2)
Si1 0.0175(3) 0.0214(3) 0.0156(3) -0.0050(2) 0.0071(2) 0.0029(2)
F6 0.0504(11) 0.0305(7) 0.0356(7) 0.0126(5) -0.0048(7) 0.0038(7)
F5 0.0504(11) 0.0305(7) 0.0356(7) 0.0126(5) -0.0048(7) 0.0038(7)
F4 0.0504(11) 0.0305(7) 0.0356(7) 0.0126(5) -0.0048(7) 0.0038(7)
F3 0.0438(9) 0.0271(7) 0.0229(7) -0.0073(6) -0.0140(6) 0.0048(6)
F2 0.0325(7) 0.0246(7) 0.0291(7) -0.0103(6) 0.0085(6) 0.0048(6)
F1 0.0489(9) 0.0287(7) 0.0306(8) -0.0129(6) 0.0188(7) -0.0233(7)
O2 0.0106(6) 0.0168(7) 0.0167(7) 0.0043(6) 0.0038(5) -0.0018(5)
O1 0.0103(6) 0.0147(7) 0.0163(7) -0.0045(5) 0.0057(5) 0.0006(5)
N3 0.0130(8) 0.0114(8) 0.0118(8) -0.0005(6) 0.0014(6) 0.0002(6)
N4 0.0134(8) 0.0129(8) 0.0157(8) 0.0018(6) 0.0049(7) -0.0014(6)
N2 0.0127(8) 0.0131(8) 0.0130(8) -0.0015(6) 0.0040(6) 0.0020(6)
N1 0.0118(8) 0.0107(8) 0.0120(8) 0.0004(6) 0.0023(6) 0.0001(6)
C35 0.0117(9) 0.0129(9) 0.0162(10) -0.0016(8) 0.0022(8) 0.0010(7)
C30 0.0134(9) 0.0114(9) 0.0126(9) -0.0012(7) 0.0026(7) -0.0006(7)
C31 0.0107(9) 0.0167(10) 0.0141(10) -0.0014(8) 0.0029(7) 0.0022(7)
C32 0.0123(9) 0.0155(10) 0.0136(9) -0.0017(7) 0.0042(7) -0.0011(7)
C33 0.0144(9) 0.0119(9) 0.0115(9) 0.0000(7) 0.0025(7) 0.0001(7)
C34 0.0117(9) 0.0111(9) 0.0122(9) -0.0018(7) 0.0017(7) -0.0001(7)
C29 0.0135(9) 0.0110(9) 0.0129(9) -0.0021(7) 0.0042(7) -0.0017(7)
C37 0.0106(9) 0.0150(9) 0.0151(10) 0.0015(8) 0.0016(7) -0.0006(7)
C41 0.0134(10) 0.0192(10) 0.0263(11) 0.0084(9) 0.0023(8) 0.0017(8)
C43 0.0149(10) 0.0213(11) 0.0227(11) 0.0015(9) 0.0052(8) 0.0047(8)
C42 0.0139(10) 0.0212(11) 0.0202(11) 0.0011(8) 0.0005(8) -0.0040(8)
C36 0.0134(10) 0.0204(10) 0.0194(11) 0.0046(8) 0.0067(8) 0.0002(8)
C39 0.0264(13) 0.0243(13) 0.0599(18) 0.0019(12) 0.0205(12) -0.0077(10)
C40 0.0434(15) 0.0435(15) 0.0294(14) -0.0026(12) 0.0236(12) -0.0113(12)
C38 0.0132(11) 0.070(2) 0.0532(18) 0.0365(16) 0.0135(11) 0.0061(12)
C44 0.0117(9) 0.0118(9) 0.0132(9) 0.0007(7) 0.0003(7) -0.0023(7)
C45 0.0181(10) 0.0166(10) 0.0143(10) -0.0022(8) 0.0035(8) 0.0027(8)
C46 0.0216(10) 0.0201(10) 0.0117(10) 0.0009(8) 0.0032(8) 0.0009(8)
C47 0.0150(10) 0.0153(10) 0.0174(10) 0.0002(8) -0.0003(8) -0.0040(8)
C50 0.0250(11) 0.0182(11) 0.0199(11) 0.0019(9) -0.0015(9) 0.0003(9)
C48 0.0169(10) 0.0134(10) 0.0218(11) -0.0007(8) 0.0041(8) 0.0019(8)
C49 0.0179(10) 0.0174(10) 0.0133(10) -0.0004(8) 0.0061(8) -0.0001(8)
C55 0.0217(12) 0.0366(14) 0.0378(14) -0.0123(11) 0.0161(10) -0.0084(10)
C56 0.0495(17) 0.0374(15) 0.0333(14) 0.0189(12) 0.0133(12) -0.0031(13)
C54 0.0259(12) 0.0425(14) 0.0164(11) -0.0031(10) 0.0099(9) -0.0092(10)
C52 0.0257(12) 0.0259(12) 0.0238(12) -0.0106(9) 0.0112(9) -0.0071(9)
C53 0.0270(12) 0.0306(13) 0.0251(12) 0.0033(10) -0.0060(10) -0.0067(10)
C51 0.0283(12) 0.0158(11) 0.0399(14) -0.0045(10) 0.0140(11) -0.0043(9)
C26 0.0368(13) 0.0284(12) 0.0238(12) 0.0121(10) 0.0181(10) 0.0140(10)
C28 0.0333(13) 0.0174(11) 0.0341(13) 0.0055(9) 0.0123(10) 0.0066(9)
C27 0.0288(12) 0.0269(12) 0.0193(11) -0.0013(9) -0.0046(9) 0.0009(10)
C24 0.0398(14) 0.0274(13) 0.0346(14) -0.0176(11) 0.0100(11) -0.0005(11)
C25 0.0288(12) 0.0454(15) 0.0145(11) -0.0013(10) 0.0099(9) 0.0065(11)
C23 0.0224(12) 0.0333(13) 0.0316(13) 0.0030(10) 0.0148(10) 0.0083(10)
C7 0.0104(9) 0.0110(9) 0.0160(10) 0.0023(7) 0.0010(7) -0.0004(7)
C2 0.0130(9) 0.0100(9) 0.0126(9) 0.0014(7) 0.0035(7) 0.0016(7)
C1 0.0117(9) 0.0103(9) 0.0123(9) 0.0027(7) 0.0030(7) 0.0023(7)
C6 0.0113(9) 0.0093(9) 0.0117(9) 0.0020(7) 0.0022(7) 0.0009(7)
C5 0.0145(9) 0.0110(9) 0.0118(9) -0.0004(7) 0.0021(7) 0.0014(7)
C4 0.0132(9) 0.0133(9) 0.0131(9) 0.0020(7) 0.0049(7) 0.0030(7)
C3 0.0098(9) 0.0136(9) 0.0146(10) 0.0023(7) 0.0028(7) 0.0000(7)
C8 0.0125(9) 0.0198(10) 0.0164(10) -0.0015(8) 0.0059(8) 0.0035(8)
C10 0.0152(10) 0.0254(11) 0.0234(11) -0.0012(9) 0.0098(8) 0.0008(8)
C11 0.0205(11) 0.0205(11) 0.0270(12) -0.0032(9) 0.0083(9) 0.0063(9)
C12 0.0193(11) 0.0369(13) 0.0163(11) -0.0030(9) 0.0088(9) 0.0048(9)
C9 0.0109(9) 0.0131(9) 0.0159(10) -0.0029(8) 0.0029(7) -0.0002(7)
C15 0.0169(10) 0.0173(10) 0.0216(11) -0.0040(8) 0.0081(8) -0.0052(8)
C14 0.0124(10) 0.0206(11) 0.0248(11) -0.0005(9) -0.0015(8) 0.0027(8)
C13 0.0148(10) 0.0185(10) 0.0209(11) -0.0061(8) 0.0054(8) -0.0030(8)
C16 0.0090(9) 0.0122(9) 0.0135(9) -0.0014(7) 0.0017(7) 0.0004(7)
C21 0.0268(11) 0.0181(10) 0.0110(10) -0.0005(8) 0.0087(8) -0.0039(8)
C20 0.0257(11) 0.0148(10) 0.0179(10) 0.0001(8) 0.0090(9) -0.0061(8)
C19 0.0134(9) 0.0155(10) 0.0139(10) -0.0003(8) 0.0021(8) 0.0009(8)
C22 0.0218(11) 0.0187(10) 0.0138(10) -0.0009(8) 0.0033(8) -0.0019(8)
C18 0.0201(10) 0.0203(10) 0.0089(9) 0.0017(8) 0.0026(8) -0.0011(8)
C17 0.0179(10) 0.0154(10) 0.0138(10) 0.0035(8) 0.0023(8) -0.0020(8)
F4A 0.0504(11) 0.0305(7) 0.0356(7) 0.0126(5) -0.0048(7) 0.0038(7)
F5A 0.0504(11) 0.0305(7) 0.0356(7) 0.0126(5) -0.0048(7) 0.0038(7)
F6A 0.0504(11) 0.0305(7) 0.0356(7) 0.0126(5) -0.0048(7) 0.0038(7)

loop_
_atom_type_symbol
_atom_type_description
_atom_type_scat_dispersion_real
_atom_type_scat_dispersion_imag
_atom_type_scat_source
C C 0.0033 0.0016 'International Tables Vol C Tables 4.2.6.8 and 6.1.1.4'
H H 0.0000 0.0000 'International Tables Vol C Tables 4.2.6.8 and 6.1.1.4'
F F 0.0171 0.0103 'International Tables Vol C Tables 4.2.6.8 and 6.1.1.4'
N N 0.0061 0.0033 'International Tables Vol C Tables 4.2.6.8 and 6.1.1.4'
O O 0.0106 0.0060 'International Tables Vol C Tables 4.2.6.8 and 6.1.1.4'
Si Si 0.0817 0.0704 'International Tables Vol C Tables 4.2.6.8 and 6.1.1.4'
Sn Sn -0.6537 1.4246 'International Tables Vol C Tables 4.2.6.8 and 6.1.1.4'

loop_
_geom_angle_atom_site_label_1
_geom_angle_atom_site_label_2
_geom_angle_atom_site_label_3
_geom_angle
_geom_angle_site_symmetry_1
_geom_angle_site_symmetry_3
_geom_angle_publ_flag
O2 Sn2 N3 80.19(5) . . ?
O2 Sn2 N4 95.71(6) . . ?
N4 Sn2 N3 95.46(6) . . ?
O1 Sn1 N2 96.46(6) . . ?
O1 Sn1 N1 81.19(5) . . ?
N2 Sn1 N1 94.56(6) . . ?
N4 Si4 C55 112.39(10) . . ?
N4 Si4 C56 112.84(11) . . ?
N4 Si4 C54 110.87(9) . . ?
C55 Si4 C54 105.75(11) . . ?
C56 Si4 C55 108.90(13) . . ?
C56 Si4 C54 105.64(12) . . ?
N4 Si3 C52 113.03(9) . . ?
N4 Si3 C53 110.00(10) . . ?
N4 Si3 C51 112.18(10) . . ?
C52 Si3 C51 104.65(11) . . ?
C53 Si3 C52 109.75(11) . . ?
C53 Si3 C51 106.94(11) . . ?
N2 Si2 C26 113.86(9) . . ?
N2 Si2 C28 112.24(10) . . ?
N2 Si2 C27 109.00(9) . . ?
C26 Si2 C28 103.71(11) . . ?
C26 Si2 C27 110.07(12) . . ?
C27 Si2 C28 107.73(11) . . ?
N2 Si1 C24 111.70(10) . . ?
N2 Si1 C25 110.92(10) . . ?
N2 Si1 C23 113.78(10) . . ?
C24 Si1 C25 106.65(12) . . ?
C24 Si1 C23 108.86(12) . . ?
C23 Si1 C25 104.46(11) . . ?
C29 O2 Sn2 122.66(12) . . ?
C1 O1 Sn1 129.53(12) . . ?
C35 N3 Sn2 120.52(13) . . ?
C35 N3 C44 119.34(17) . . ?
C44 N3 Sn2 119.92(12) . . ?
Si4 N4 Sn2 114.84(9) . . ?
Si4 N4 Si3 120.85(10) . . ?
Si3 N4 Sn2 123.64(9) . . ?
Si2 N2 Sn1 125.15(9) . . ?
Si1 N2 Sn1 114.64(9) . . ?
Si1 N2 Si2 119.66(9) . . ?
C7 N1 Sn1 123.44(13) . . ?
C7 N1 C16 119.20(16) . . ?
C16 N1 Sn1 117.34(12) . . ?
N3 C35 H35 116.5 . . ?
N3 C35 C30 127.08(18) . . ?
C30 C35 H35 116.5 . . ?
C31 C30 C35 115.86(17) . . ?
C31 C30 C29 120.48(18) . . ?
C29 C30 C35 123.64(18) . . ?
C30 C31 H31 119.1 . . ?
C32 C31 C30 121.89(18) . . ?
C32 C31 H31 119.1 . . ?
C31 C32 C33 116.50(18) . . ?
C31 C32 C36 123.95(18) . . ?
C33 C32 C36 119.50(17) . . ?
C32 C33 H33 117.6 . . ?
C34 C33 C32 124.80(18) . . ?
C34 C33 H33 117.6 . . ?
C33 C34 C29 117.95(17) . . ?
C33 C34 C37 120.93(17) . . ?
C29 C34 C37 121.07(17) . . ?
O2 C29 C30 121.29(17) . . ?
O2 C29 C34 120.38(17) . . ?
C30 C29 C34 118.29(17) . . ?
C34 C37 C43 111.84(16) . . ?
C41 C37 C34 111.93(16) . . ?
C41 C37 C43 106.76(17) . . ?
C41 C37 C42 107.76(16) . . ?
C42 C37 C34 108.20(16) . . ?
C42 C37 C43 110.27(16) . . ?
C37 C41 H41A 109.5 . . ?
C37 C41 H41B 109.5 . . ?
C37 C41 H41C 109.5 . . ?
H41A C41 H41B 109.5 . . ?
H41A C41 H41C 109.5 . . ?
H41B C41 H41C 109.5 . . ?
C37 C43 H43A 109.5 . . ?
C37 C43 H43B 109.5 . . ?
C37 C43 H43C 109.5 . . ?
H43A C43 H43B 109.5 . . ?
H43A C43 H43C 109.5 . . ?
H43B C43 H43C 109.5 . . ?
C37 C42 H42A 109.5 . . ?
C37 C42 H42B 109.5 . . ?
C37 C42 H42C 109.5 . . ?
H42A C42 H42B 109.5 . . ?
H42A C42 H42C 109.5 . . ?
H42B C42 H42C 109.5 . . ?
C32 C36 C40 108.55(17) . . ?
C39 C36 C32 110.41(18) . . ?
C39 C36 C40 108.7(2) . . ?
C38 C36 C32 112.01(18) . . ?
C38 C36 C39 108.0(2) . . ?
C38 C36 C40 109.1(2) . . ?
C36 C39 H39A 109.5 . . ?
C36 C39 H39B 109.5 . . ?
C36 C39 H39C 109.5 . . ?
H39A C39 H39B 109.5 . . ?
H39A C39 H39C 109.5 . . ?
H39B C39 H39C 109.5 . . ?
C36 C40 H40A 109.5 . . ?
C36 C40 H40B 109.5 . . ?
C36 C40 H40C 109.5 . . ?
H40A C40 H40B 109.5 . . ?
H40A C40 H40C 109.5 . . ?
H40B C40 H40C 109.5 . . ?
C36 C38 H38A 109.5 . . ?
C36 C38 H38B 109.5 . . ?
C36 C38 H38C 109.5 . . ?
H38A C38 H38B 109.5 . . ?
H38A C38 H38C 109.5 . . ?
H38B C38 H38C 109.5 . . ?
C45 C44 N3 117.99(17) . . ?
C49 C44 N3 122.59(18) . . ?
C49 C44 C45 119.40(18) . . ?
C44 C45 H45 119.7 . . ?
C46 C45 C44 120.61(19) . . ?
C46 C45 H45 119.7 . . ?
C45 C46 H46 120.2 . . ?
C45 C46 C47 119.56(19) . . ?
C47 C46 H46 120.2 . . ?
C46 C47 C50 120.29(19) . . ?
C48 C47 C46 119.98(19) . . ?
C48 C47 C50 119.70(19) . . ?
F6 C50 C47 109.8(2) . . ?
F5 C50 F6 106.5(2) . . ?
F5 C50 F4 109.4(3) . . ?
F5 C50 C47 114.3(2) . . ?
F4 C50 F6 103.9(2) . . ?
F4 C50 C47 112.3(2) . . ?
F4A C50 C47 114.9(3) . . ?
F4A C50 F5A 103.2(3) . . ?
F5A C50 C47 110.9(2) . . ?
F6A C50 C47 115.2(2) . . ?
F6A C50 F4A 106.3(3) . . ?
F6A C50 F5A 105.2(3) . . ?
C47 C48 H48 119.8 . . ?
C49 C48 C47 120.47(19) . . ?
C49 C48 H48 119.8 . . ?
C44 C49 H49 120.0 . . ?
C48 C49 C44 119.98(19) . . ?
C48 C49 H49 120.0 . . ?
Si4 C55 H55A 109.5 . . ?
Si4 C55 H55B 109.5 . . ?
Si4 C55 H55C 109.5 . . ?
H55A C55 H55B 109.5 . . ?
H55A C55 H55C 109.5 . . ?
H55B C55 H55C 109.5 . . ?
Si4 C56 H56A 109.5 . . ?
Si4 C56 H56B 109.5 . . ?
Si4 C56 H56C 109.5 . . ?
H56A C56 H56B 109.5 . . ?
H56A C56 H56C 109.5 . . ?
H56B C56 H56C 109.5 . . ?
Si4 C54 H54A 109.5 . . ?
Si4 C54 H54B 109.5 . . ?
Si4 C54 H54C 109.5 . . ?
H54A C54 H54B 109.5 . . ?
H54A C54 H54C 109.5 . . ?
H54B C54 H54C 109.5 . . ?
Si3 C52 H52A 109.5 . . ?
Si3 C52 H52B 109.5 . . ?
Si3 C52 H52C 109.5 . . ?
H52A C52 H52B 109.5 . . ?
H52A C52 H52C 109.5 . . ?
H52B C52 H52C 109.5 . . ?
Si3 C53 H53A 109.5 . . ?
Si3 C53 H53B 109.5 . . ?
Si3 C53 H53C 109.5 . . ?
H53A C53 H53B 109.5 . . ?
H53A C53 H53C 109.5 . . ?
H53B C53 H53C 109.5 . . ?
Si3 C51 H51A 109.5 . . ?
Si3 C51 H51B 109.5 . . ?
Si3 C51 H51C 109.5 . . ?
H51A C51 H51B 109.5 . . ?
H51A C51 H51C 109.5 . . ?
H51B C51 H51C 109.5 . . ?
Si2 C26 H26A 109.5 . . ?
Si2 C26 H26B 109.5 . . ?
Si2 C26 H26C 109.5 . . ?
H26A C26 H26B 109.5 . . ?
H26A C26 H26C 109.5 . . ?
H26B C26 H26C 109.5 . . ?
Si2 C28 H28A 109.5 . . ?
Si2 C28 H28B 109.5 . . ?
Si2 C28 H28C 109.5 . . ?
H28A C28 H28B 109.5 . . ?
H28A C28 H28C 109.5 . . ?
H28B C28 H28C 109.5 . . ?
Si2 C27 H27A 109.5 . . ?
Si2 C27 H27B 109.5 . . ?
Si2 C27 H27C 109.5 . . ?
H27A C27 H27B 109.5 . . ?
H27A C27 H27C 109.5 . . ?
H27B C27 H27C 109.5 . . ?
Si1 C24 H24A 109.5 . . ?
Si1 C24 H24B 109.5 . . ?
Si1 C24 H24C 109.5 . . ?
H24A C24 H24B 109.5 . . ?
H24A C24 H24C 109.5 . . ?
H24B C24 H24C 109.5 . . ?
Si1 C25 H25A 109.5 . . ?
Si1 C25 H25B 109.5 . . ?
Si1 C25 H25C 109.5 . . ?
H25A C25 H25B 109.5 . . ?
H25A C25 H25C 109.5 . . ?
H25B C25 H25C 109.5 . . ?
Si1 C23 H23A 109.5 . . ?
Si1 C23 H23B 109.5 . . ?
Si1 C23 H23C 109.5 . . ?
H23A C23 H23B 109.5 . . ?
H23A C23 H23C 109.5 . . ?
H23B C23 H23C 109.5 . . ?
N1 C7 H7 116.3 . . ?
N1 C7 C2 127.43(18) . . ?
C2 C7 H7 116.3 . . ?
C1 C2 C7 124.02(17) . . ?
C3 C2 C7 115.56(17) . . ?
C3 C2 C1 120.40(17) . . ?
O1 C1 C2 122.22(17) . . ?
O1 C1 C6 119.26(17) . . ?
C2 C1 C6 118.46(17) . . ?
C1 C6 C9 120.68(16) . . ?
C5 C6 C1 117.79(17) . . ?
C5 C6 C9 121.45(17) . . ?
C6 C5 H5 117.5 . . ?
C6 C5 C4 124.94(18) . . ?
C4 C5 H5 117.5 . . ?
C5 C4 C8 119.61(17) . . ?
C3 C4 C5 116.39(17) . . ?
C3 C4 C8 124.00(18) . . ?
C2 C3 H3 119.0 . . ?
C4 C3 C2 121.98(18) . . ?
C4 C3 H3 119.0 . . ?
C4 C8 C11 109.17(17) . . ?
C4 C8 C12 110.52(16) . . ?
C10 C8 C4 111.48(17) . . ?
C10 C8 C11 109.23(17) . . ?
C10 C8 C12 107.53(17) . . ?
C12 C8 C11 108.86(17) . . ?
C8 C10 H10A 109.5 . . ?
C8 C10 H10B 109.5 . . ?
C8 C10 H10C 109.5 . . ?
H10A C10 H10B 109.5 . . ?
H10A C10 H10C 109.5 . . ?
H10B C10 H10C 109.5 . . ?
C8 C11 H11A 109.5 . . ?
C8 C11 H11B 109.5 . . ?
C8 C11 H11C 109.5 . . ?
H11A C11 H11B 109.5 . . ?
H11A C11 H11C 109.5 . . ?
H11B C11 H11C 109.5 . . ?
C8 C12 H12A 109.5 . . ?
C8 C12 H12B 109.5 . . ?
C8 C12 H12C 109.5 . . ?
H12A C12 H12B 109.5 . . ?
H12A C12 H12C 109.5 . . ?
H12B C12 H12C 109.5 . . ?
C6 C9 C15 112.03(16) . . ?
C6 C9 C14 107.81(16) . . ?
C14 C9 C15 110.89(17) . . ?
C13 C9 C6 112.10(16) . . ?
C13 C9 C15 106.55(16) . . ?
C13 C9 C14 107.40(16) . . ?
C9 C15 H15A 109.5 . . ?
C9 C15 H15B 109.5 . . ?
C9 C15 H15C 109.5 . . ?
H15A C15 H15B 109.5 . . ?
H15A C15 H15C 109.5 . . ?
H15B C15 H15C 109.5 . . ?
C9 C14 H14A 109.5 . . ?
C9 C14 H14B 109.5 . . ?
C9 C14 H14C 109.5 . . ?
H14A C14 H14B 109.5 . . ?
H14A C14 H14C 109.5 . . ?
H14B C14 H14C 109.5 . . ?
C9 C13 H13A 109.5 . . ?
C9 C13 H13B 109.5 . . ?
C9 C13 H13C 109.5 . . ?
H13A C13 H13B 109.5 . . ?
H13A C13 H13C 109.5 . . ?
H13B C13 H13C 109.5 . . ?
C21 C16 N1 121.67(17) . . ?
C21 C16 C17 119.54(18) . . ?
C17 C16 N1 118.75(17) . . ?
C16 C21 H21 120.0 . . ?
C20 C21 C16 119.92(19) . . ?
C20 C21 H21 120.0 . . ?
C21 C20 H20 119.8 . . ?
C19 C20 C21 120.34(19) . . ?
C19 C20 H20 119.8 . . ?
C20 C19 C22 120.78(18) . . ?
C20 C19 C18 119.89(19) . . ?
C18 C19 C22 119.31(18) . . ?
F3 C22 F2 105.04(17) . . ?
F3 C22 C19 112.64(17) . . ?
F2 C22 C19 112.63(17) . . ?
F1 C22 F3 107.05(17) . . ?
F1 C22 F2 105.51(17) . . ?
F1 C22 C19 113.34(17) . . ?
C19 C18 H18 120.0 . . ?
C17 C18 C19 119.90(18) . . ?
C17 C18 H18 120.0 . . ?
C16 C17 H17 119.8 . . ?
C18 C17 C16 120.39(18) . . ?
C18 C17 H17 119.8 . . ?

loop_
_geom_bond_atom_site_label_1
_geom_bond_atom_site_label_2
_geom_bond_distance
_geom_bond_site_symmetry_2
_geom_bond_publ_flag
Sn2 O2 2.0789(14) . ?
Sn2 N3 2.3304(16) . ?
Sn2 N4 2.0893(16) . ?
Sn1 O1 2.0751(13) . ?
Sn1 N2 2.0920(16) . ?
Sn1 N1 2.3106(16) . ?
Si4 N4 1.7319(17) . ?
Si4 C55 1.875(2) . ?
Si4 C56 1.868(3) . ?
Si4 C54 1.879(2) . ?
Si3 N4 1.7412(17) . ?
Si3 C52 1.868(2) . ?
Si3 C53 1.864(2) . ?
Si3 C51 1.877(2) . ?
Si2 N2 1.7373(17) . ?
Si2 C26 1.864(2) . ?
Si2 C28 1.876(2) . ?
Si2 C27 1.871(2) . ?
Si1 N2 1.7322(17) . ?
Si1 C24 1.872(2) . ?
Si1 C25 1.877(2) . ?
Si1 C23 1.874(2) . ?
F6 C50 1.373(4) . ?
F5 C50 1.290(4) . ?
F4 C50 1.346(4) . ?
F3 C22 1.341(2) . ?
F2 C22 1.342(2) . ?
F1 C22 1.338(2) . ?
O2 C29 1.326(2) . ?
O1 C1 1.322(2) . ?
N3 C35 1.294(3) . ?
N3 C44 1.424(2) . ?
N1 C7 1.293(3) . ?
N1 C16 1.426(2) . ?
C35 H35 0.9300 . ?
C35 C30 1.443(3) . ?
C30 C31 1.410(3) . ?
C30 C29 1.423(3) . ?
C31 H31 0.9300 . ?
C31 C32 1.375(3) . ?
C32 C33 1.412(3) . ?
C32 C36 1.530(3) . ?
C33 H33 0.9300 . ?
C33 C34 1.383(3) . ?
C34 C29 1.427(3) . ?
C34 C37 1.540(3) . ?
C37 C41 1.536(3) . ?
C37 C43 1.540(3) . ?
C37 C42 1.537(3) . ?
C41 H41A 0.9600 . ?
C41 H41B 0.9600 . ?
C41 H41C 0.9600 . ?
C43 H43A 0.9600 . ?
C43 H43B 0.9600 . ?
C43 H43C 0.9600 . ?
C42 H42A 0.9600 . ?
C42 H42B 0.9600 . ?
C42 H42C 0.9600 . ?
C36 C39 1.529(3) . ?
C36 C40 1.537(3) . ?
C36 C38 1.519(3) . ?
C39 H39A 0.9600 . ?
C39 H39B 0.9600 . ?
C39 H39C 0.9600 . ?
C40 H40A 0.9600 . ?
C40 H40B 0.9600 . ?
C40 H40C 0.9600 . ?
C38 H38A 0.9600 . ?
C38 H38B 0.9600 . ?
C38 H38C 0.9600 . ?
C44 C45 1.392(3) . ?
C44 C49 1.390(3) . ?
C45 H45 0.9300 . ?
C45 C46 1.386(3) . ?
C46 H46 0.9300 . ?
C46 C47 1.389(3) . ?
C47 C50 1.493(3) . ?
C47 C48 1.384(3) . ?
C50 F4A 1.326(5) . ?
C50 F5A 1.397(5) . ?
C50 F6A 1.316(5) . ?
C48 H48 0.9300 . ?
C48 C49 1.383(3) . ?
C49 H49 0.9300 . ?
C55 H55A 0.9600 . ?
C55 H55B 0.9600 . ?
C55 H55C 0.9600 . ?
C56 H56A 0.9600 . ?
C56 H56B 0.9600 . ?
C56 H56C 0.9600 . ?
C54 H54A 0.9600 . ?
C54 H54B 0.9600 . ?
C54 H54C 0.9600 . ?
C52 H52A 0.9600 . ?
C52 H52B 0.9600 . ?
C52 H52C 0.9600 . ?
C53 H53A 0.9600 . ?
C53 H53B 0.9600 . ?
C53 H53C 0.9600 . ?
C51 H51A 0.9600 . ?
C51 H51B 0.9600 . ?
C51 H51C 0.9600 . ?
C26 H26A 0.9600 . ?
C26 H26B 0.9600 . ?
C26 H26C 0.9600 . ?
C28 H28A 0.9600 . ?
C28 H28B 0.9600 . ?
C28 H28C 0.9600 . ?
C27 H27A 0.9600 . ?
C27 H27B 0.9600 . ?
C27 H27C 0.9600 . ?
C24 H24A 0.9600 . ?
C24 H24B 0.9600 . ?
C24 H24C 0.9600 . ?
C25 H25A 0.9600 . ?
C25 H25B 0.9600 . ?
C25 H25C 0.9600 . ?
C23 H23A 0.9600 . ?
C23 H23B 0.9600 . ?
C23 H23C 0.9600 . ?
C7 H7 0.9300 . ?
C7 C2 1.442(3) . ?
C2 C1 1.418(3) . ?
C2 C3 1.414(3) . ?
C1 C6 1.430(3) . ?
C6 C5 1.382(3) . ?
C6 C9 1.538(3) . ?
C5 H5 0.9300 . ?
C5 C4 1.412(3) . ?
C4 C3 1.373(3) . ?
C4 C8 1.534(3) . ?
C3 H3 0.9300 . ?
C8 C10 1.532(3) . ?
C8 C11 1.539(3) . ?
C8 C12 1.538(3) . ?
C10 H10A 0.9600 . ?
C10 H10B 0.9600 . ?
C10 H10C 0.9600 . ?
C11 H11A 0.9600 . ?
C11 H11B 0.9600 . ?
C11 H11C 0.9600 . ?
C12 H12A 0.9600 . ?
C12 H12B 0.9600 . ?
C12 H12C 0.9600 . ?
C9 C15 1.540(3) . ?
C9 C14 1.539(3) . ?
C9 C13 1.535(3) . ?
C15 H15A 0.9600 . ?
C15 H15B 0.9600 . ?
C15 H15C 0.9600 . ?
C14 H14A 0.9600 . ?
C14 H14B 0.9600 . ?
C14 H14C 0.9600 . ?
C13 H13A 0.9600 . ?
C13 H13B 0.9600 . ?
C13 H13C 0.9600 . ?
C16 C21 1.390(3) . ?
C16 C17 1.391(3) . ?
C21 H21 0.9300 . ?
C21 C20 1.386(3) . ?
C20 H20 0.9300 . ?
C20 C19 1.383(3) . ?
C19 C22 1.492(3) . ?
C19 C18 1.390(3) . ?
C18 H18 0.9300 . ?
C18 C17 1.382(3) . ?
C17 H17 0.9300 . ?

loop_
_geom_torsion_atom_site_label_1
_geom_torsion_atom_site_label_2
_geom_torsion_atom_site_label_3
_geom_torsion_atom_site_label_4
_geom_torsion
_geom_torsion_site_symmetry_1
_geom_torsion_site_symmetry_2
_geom_torsion_site_symmetry_3
_geom_torsion_site_symmetry_4
_geom_torsion_publ_flag
Sn2 O2 C29 C30 -50.1(2) . . . . ?
Sn2 O2 C29 C34 131.98(15) . . . . ?
Sn2 N3 C35 C30 6.8(3) . . . . ?
Sn2 N3 C44 C45 30.3(2) . . . . ?
Sn2 N3 C44 C49 -148.27(15) . . . . ?
Sn1 O1 C1 C2 36.7(3) . . . . ?
Sn1 O1 C1 C6 -146.20(14) . . . . ?
Sn1 N1 C7 C2 -4.3(3) . . . . ?
Sn1 N1 C16 C21 137.53(16) . . . . ?
Sn1 N1 C16 C17 -40.0(2) . . . . ?
O1 C1 C6 C5 -178.06(17) . . . . ?
O1 C1 C6 C9 -1.2(3) . . . . ?
N3 C35 C30 C31 -164.75(19) . . . . ?
N3 C35 C30 C29 16.4(3) . . . . ?
N3 C44 C45 C46 -179.66(18) . . . . ?
N3 C44 C49 C48 179.61(18) . . . . ?
N1 C7 C2 C1 -12.7(3) . . . . ?
N1 C7 C2 C3 168.82(18) . . . . ?
N1 C16 C21 C20 -178.97(18) . . . . ?
N1 C16 C17 C18 178.55(18) . . . . ?
C35 N3 C44 C45 -144.28(19) . . . . ?
C35 N3 C44 C49 37.2(3) . . . . ?
C35 C30 C31 C32 177.98(18) . . . . ?
C35 C30 C29 O2 4.5(3) . . . . ?
C35 C30 C29 C34 -177.55(18) . . . . ?
C30 C31 C32 C33 1.0(3) . . . . ?
C30 C31 C32 C36 178.46(18) . . . . ?
C31 C30 C29 O2 -174.25(17) . . . . ?
C31 C30 C29 C34 3.7(3) . . . . ?
C31 C32 C33 C34 0.5(3) . . . . ?
C31 C32 C36 C39 131.4(2) . . . . ?
C31 C32 C36 C40 -109.5(2) . . . . ?
C31 C32 C36 C38 11.0(3) . . . . ?
C32 C33 C34 C29 0.1(3) . . . . ?
C32 C33 C34 C37 177.66(18) . . . . ?
C33 C32 C36 C39 -51.2(3) . . . . ?
C33 C32 C36 C40 67.9(2) . . . . ?
C33 C32 C36 C38 -171.6(2) . . . . ?
C33 C34 C29 O2 175.77(17) . . . . ?
C33 C34 C29 C30 -2.2(3) . . . . ?
C33 C34 C37 C41 10.9(3) . . . . ?
C33 C34 C37 C43 130.67(19) . . . . ?
C33 C34 C37 C42 -107.7(2) . . . . ?
C29 C30 C31 C32 -3.1(3) . . . . ?
C29 C34 C37 C41 -171.61(18) . . . . ?
C29 C34 C37 C43 -51.9(2) . . . . ?
C29 C34 C37 C42 69.8(2) . . . . ?
C37 C34 C29 O2 -1.8(3) . . . . ?
C37 C34 C29 C30 -179.72(17) . . . . ?
C36 C32 C33 C34 -177.06(18) . . . . ?
C44 N3 C35 C30 -178.61(18) . . . . ?
C44 C45 C46 C47 0.6(3) . . . . ?
C45 C44 C49 C48 1.1(3) . . . . ?
C45 C46 C47 C50 177.47(19) . . . . ?
C45 C46 C47 C48 -0.2(3) . . . . ?
C46 C47 C50 F6 126.0(2) . . . . ?
C46 C47 C50 F5 -114.4(3) . . . . ?
C46 C47 C50 F4 10.9(3) . . . . ?
C46 C47 C50 F4A 35.6(4) . . . . ?
C46 C47 C50 F5A -81.0(3) . . . . ?
C46 C47 C50 F6A 159.7(3) . . . . ?
C46 C47 C48 C49 0.3(3) . . . . ?
C47 C48 C49 C44 -0.7(3) . . . . ?
C50 C47 C48 C49 -177.45(19) . . . . ?
C48 C47 C50 F6 -56.2(3) . . . . ?
C48 C47 C50 F5 63.3(3) . . . . ?
C48 C47 C50 F4 -171.3(2) . . . . ?
C48 C47 C50 F4A -146.7(3) . . . . ?
C48 C47 C50 F5A 96.7(3) . . . . ?
C48 C47 C50 F6A -22.6(4) . . . . ?
C49 C44 C45 C46 -1.0(3) . . . . ?
C55 Si4 N4 Sn2 -120.07(11) . . . . ?
C55 Si4 N4 Si3 50.88(15) . . . . ?
C56 Si4 N4 Sn2 116.31(12) . . . . ?
C56 Si4 N4 Si3 -72.74(15) . . . . ?
C54 Si4 N4 Sn2 -1.96(13) . . . . ?
C54 Si4 N4 Si3 168.99(11) . . . . ?
C52 Si3 N4 Sn2 -45.61(14) . . . . ?
C52 Si3 N4 Si4 144.27(12) . . . . ?
C53 Si3 N4 Sn2 77.46(13) . . . . ?
C53 Si3 N4 Si4 -92.67(13) . . . . ?
C51 Si3 N4 Sn2 -163.65(11) . . . . ?
C51 Si3 N4 Si4 26.23(15) . . . . ?
C26 Si2 N2 Sn1 41.19(15) . . . . ?
C26 Si2 N2 Si1 -147.80(12) . . . . ?
C28 Si2 N2 Sn1 158.63(11) . . . . ?
C28 Si2 N2 Si1 -30.36(14) . . . . ?
C27 Si2 N2 Sn1 -82.11(13) . . . . ?
C27 Si2 N2 Si1 88.90(13) . . . . ?
C24 Si1 N2 Sn1 -110.96(12) . . . . ?
C24 Si1 N2 Si2 77.12(14) . . . . ?
C25 Si1 N2 Sn1 7.87(13) . . . . ?
C25 Si1 N2 Si2 -164.05(11) . . . . ?
C23 Si1 N2 Sn1 125.29(11) . . . . ?
C23 Si1 N2 Si2 -46.63(14) . . . . ?
C7 N1 C16 C21 -44.2(3) . . . . ?
C7 N1 C16 C17 138.28(19) . . . . ?
C7 C2 C1 O1 -2.1(3) . . . . ?
C7 C2 C1 C6 -179.27(17) . . . . ?
C7 C2 C3 C4 -179.62(18) . . . . ?
C2 C1 C6 C5 -0.8(3) . . . . ?
C2 C1 C6 C9 176.01(17) . . . . ?
C1 C2 C3 C4 1.9(3) . . . . ?
C1 C6 C5 C4 1.8(3) . . . . ?
C1 C6 C9 C15 55.3(2) . . . . ?
C1 C6 C9 C14 -67.0(2) . . . . ?
C1 C6 C9 C13 175.00(17) . . . . ?
C6 C5 C4 C3 -0.9(3) . . . . ?
C6 C5 C4 C8 178.63(18) . . . . ?
C5 C6 C9 C15 -128.00(19) . . . . ?
C5 C6 C9 C14 109.7(2) . . . . ?
C5 C6 C9 C13 -8.3(3) . . . . ?
C5 C4 C3 C2 -1.0(3) . . . . ?
C5 C4 C8 C10 -173.78(17) . . . . ?
C5 C4 C8 C11 65.4(2) . . . . ?
C5 C4 C8 C12 -54.3(2) . . . . ?
C3 C2 C1 O1 176.24(17) . . . . ?
C3 C2 C1 C6 -0.9(3) . . . . ?
C3 C4 C8 C10 5.7(3) . . . . ?
C3 C4 C8 C11 -115.1(2) . . . . ?
C3 C4 C8 C12 125.2(2) . . . . ?
C8 C4 C3 C2 179.52(18) . . . . ?
C9 C6 C5 C4 -175.03(18) . . . . ?
C16 N1 C7 C2 177.53(18) . . . . ?
C16 C21 C20 C19 1.0(3) . . . . ?
C21 C16 C17 C18 0.9(3) . . . . ?
C21 C20 C19 C22 178.3(2) . . . . ?
C21 C20 C19 C18 -0.1(3) . . . . ?
C20 C19 C22 F3 135.7(2) . . . . ?
C20 C19 C22 F2 -105.8(2) . . . . ?
C20 C19 C22 F1 13.9(3) . . . . ?
C20 C19 C18 C17 -0.4(3) . . . . ?
C19 C18 C17 C16 0.0(3) . . . . ?
C22 C19 C18 C17 -178.83(18) . . . . ?
C18 C19 C22 F3 -46.0(3) . . . . ?
C18 C19 C22 F2 72.6(2) . . . . ?
C18 C19 C22 F1 -167.70(18) . . . . ?
C17 C16 C21 C20 -1.4(3) . . . . ?
